data_7720707
loop_
_publ_author_name
'Raza, Arsen'
'Carneiro Neto, Jos&#xe9; Severiano'
'Lanza, Arianna'
'Bendix, Jesper'
'Briganti, Matteo'
'Sorace, Lorenzo'
'Perfetti, Mauro'

_publ_section_title
;
 Synthesis, structure, and magnetic properties of Fe<sup>3+</sup> and
 Ru<sup>3+</sup> metal chalcogenide (O,S) complexes with bidentate
 ligands.
;
_journal_issue 21
_journal_name_full 'Dalton transactions (Cambridge, England : 2003)'
_journal_page_first 8119
_journal_page_last 8127
_journal_paper_doi 10.1039/d6dt00055j
_journal_volume 55
_journal_year 2026
_chemical_formula_moiety 'C42 H48 N6 Na O6 Ru2 S6, OH'
_chemical_formula_sum 'C42 H49 N6 Na O7 Ru2 S6'
_chemical_formula_weight 1167.42
_space_group_crystal_system trigonal
_space_group_IT_number 167
_space_group_name_Hall '-R 3 2"c'
_space_group_name_H-M_alt 'R -3 c :H'
_atom_sites_solution_hydrogens geom
_atom_sites_solution_primary dual
_atom_sites_solution_secondary difmap
_audit_creation_date 2024-09-02
_audit_creation_method
;
FinalCif V142 by Daniel Kratzert, Freiburg 2024,
https://dkratzert.de/finalcif.html
;
_audit_update_record
;
2026-01-05 deposited with the CCDC.	2026-03-16 downloaded from the CCDC.
;
_cell_angle_alpha 90
_cell_angle_beta 90
_cell_angle_gamma 120
_cell_formula_units_Z 6
_cell_length_a 13.922(3)
_cell_length_b 13.922(3)
_cell_length_c 41.850(4)
_cell_measurement_reflns_used 934
_cell_measurement_temperature 293(2)
_cell_measurement_theta_max 0.7720
_cell_measurement_theta_min 0.0690
_cell_volume 7025(2)
_computing_cell_refinement 'CrysAlisPro 1.171.44.66a (Rigaku OD, 2024)'
_computing_data_collection
;
CrysAlisPro system (CCD 43.128a 64-bit (release 20-06-2024))
;
_computing_data_reduction 'CrysAlisPro 1.171.44.66a (Rigaku OD, 2024)'
_computing_structure_refinement 'SHELXL-2019/2 (Sheldrick, 2019)'
_computing_structure_solution 'SHELXT (Sheldrick, 2015)'
_diffrn.ambient_environment vacuum

_diffrn_ambient_temperature 293(2)
_diffrn_detector 'Hybrid Pixel Array Detector'
_diffrn_detector_area_resol_mean 10.0000
_diffrn_detector_type HyPix-ED
_diffrn_measured_fraction_theta_full 1.000
_diffrn_measured_fraction_theta_max 1.000
_diffrn_measurement_details
;
List of Runs (angles in degrees, time in seconds):

  # Type    Start    End  Width  t~exp~   \w     \q     \k     \f   Frames
#--------------------------------------------------------------------------
  1  \w    -67.00  54.00   0.25    1.00    --    0.00   0.00   0.00  484
;
_diffrn_measurement_device 'electron diffractometer'
_diffrn_measurement_device_type
;
XtaLAB Synergy-ED, HyPix-ED, electron source at 200keV
;
_diffrn_measurement_method 'continuous rotation electron diffraction'
_diffrn_measurement.method 'continuous rotation electron diffraction'
_diffrn_measurement.specimen_support
;
continuous carbon film on copper grid, 200 mesh
;

_diffrn_orient_matrix_type
;
CrysAlisPro convention (1999,Acta A55,543-557)
;
_diffrn_orient_matrix_UB_11 0.0001693000
_diffrn_orient_matrix_UB_12 0.0016938000
_diffrn_orient_matrix_UB_13 0.0002634000
_diffrn_orient_matrix_UB_21 0.0005117000
_diffrn_orient_matrix_UB_22 0.0009909000
_diffrn_orient_matrix_UB_23 -0.0005276000
_diffrn_orient_matrix_UB_31 -0.0020148000
_diffrn_orient_matrix_UB_32 -0.0006853000
_diffrn_orient_matrix_UB_33 -0.0001118000
_diffrn_radiation_monochromator none
_diffrn_radiation.monochromator none

_diffrn_radiation_probe electron
_diffrn_radiation.probe electron

_diffrn_radiation_type electron
_diffrn_radiation_wavelength 0.0251
_diffrn_reflns_av_R_equivalents 0.1244
_diffrn_reflns_av_sigmaI/netI 0.2088
_diffrn_reflns_av_unetI/netI 0.0731
_diffrn_reflns_Laue_measured_fraction_full 1.000
_diffrn_reflns_Laue_measured_fraction_max 1.000
_diffrn_reflns_limit_h_max 14
_diffrn_reflns_limit_h_min -14
_diffrn_reflns_limit_k_max 16
_diffrn_reflns_limit_k_min -16
_diffrn_reflns_limit_l_max 48
_diffrn_reflns_limit_l_min -48
_diffrn_reflns_number 8760
_diffrn_reflns_point_group_measured_fraction_full 1.000
_diffrn_reflns_point_group_measured_fraction_max 1.000
_diffrn_reflns_theta_full 0.836
_diffrn_reflns_theta_max 0.836
_diffrn_reflns_theta_min 0.069
_diffrn_source 'electron diffractometer'
_diffrn_source.size
;
SAED nominal aperture diameter 100 um, corresponding to a diameter of about 2 um
at the image plane.
;

_diffrn_source_type 'JEOL JSM-2300ED, LaB6'
_diffrn_source_voltage 200
_diffrn_source.voltage 200

_exptl_absorpt_coefficient_mu 0.000
_exptl_absorpt_correction_T_max 1.00000
_exptl_absorpt_correction_T_min 0.54354
_exptl_absorpt_correction_type multi-scan
_exptl_absorpt_process_details
;
CrysAlisPro 1.171.44.66a (Rigaku Oxford Diffraction, 2024)
Empirical absorption correction using spherical harmonics,
implemented in SCALE3 ABSPACK scaling algorithm.
;
_exptl_crystal.colour 'dark brown'

_exptl_crystal_density_diffrn 1.656
_exptl_crystal_description block
_exptl_crystal.description irregular

_exptl_crystal_F_000 1279
_exptl_crystal.preparation 'dry powder deposited on grid'

_exptl_crystal_size_max 0.0013
_exptl_crystal_size_mid 0.00052
_exptl_crystal_size_min 0.0002
_exptl.crystals_number 1

_refine_diff_density_max 0.310
_refine_diff_density_min -0.290
_refine_diff_density_rms 0.050
_refine_ls_extinction_coef 11(4)
_refine_ls_extinction_expression Fc^*^=kFc[1+0.001xFc^2^\l^3^/sin(2\q)]^-1/4^
_refine_ls_extinction_method 'SHELXL-2019/2 (Sheldrick 2019)'
_refine_ls_goodness_of_fit_ref 1.116
_refine_ls_hydrogen_treatment constr
_refine_ls_matrix_type full
_refine_ls_number_parameters 101
_refine_ls_number_reflns 1299
_refine_ls_number_restraints 0
_refine_ls_restrained_S_all 1.116
_refine_ls_R_factor_all 0.2048
_refine_ls_R_factor_gt 0.1492
_refine_ls_shift/su_max 0.000
_refine_ls_shift/su_mean 0.000
_refine_ls_structure_factor_coef Fsqd
_refine_ls_weighting_details
;
w=1/[\s^2^(Fo^2^)+(0.2483P)^2^+8.4600P] where P=(Fo^2^+2Fc^2^)/3
;
_refine_ls_weighting_scheme calc
_refine_ls_wR_factor_gt 0.4222
_refine_ls_wR_factor_ref 0.4598
_reflns_Friedel_coverage 0.000
_reflns_number_gt 737
_reflns_number_total 1299
_reflns_threshold_expression 'I > 2\s(I)'
_cod_data_source_file d6dt00055j2.cif
_cod_data_source_block exp_725_v67
_cod_depositor_comments 'Adding full bibliography for 7720704--7720707.cif.'
_cod_original_cell_volume 7025(3)
_cod_database_code 7720707
_chemical_oxdiff_formula 'C7 H8 N1 O1 Na0.330 S1 Ru0.330 '
_reflns_odcompleteness_iscentric 1
_reflns_odcompleteness_theta 0.90
_reflns_odcompleteness_completeness 99.89
_diffrn_oxdiff_scatteringfactors_ed
;
UCLA (2022) https://srv.mbi.ucla.edu/faes/data
;
_diffrn_oxdiff_digest_creation 'CAP 1.171.44.66a, AC 1.5-ac7-004'
_oxdiff_exptl_crystal_thickness 1000.0
_oxdiff_exptl_absorpt_empirical_details
;
Empirical correction (ABSPACK) includes:
- Absorption correction using spherical harmonics
- Frame scaling
;
_oxdiff_exptl_absorpt_empirical_full_max 2.054
_oxdiff_exptl_absorpt_empirical_full_min 0.700
_cell_oxdiff_measurement_reflns_used 935
_cell_oxdiff_volume 7025(2)
_cell_oxdiff_angle_gamma 120.11(2)
_cell_oxdiff_angle_beta 89.996(9)
_cell_oxdiff_angle_alpha 89.999(11)
_cell_oxdiff_length_c 41.819(3)
_cell_oxdiff_length_b 13.958(3)
_cell_oxdiff_length_a 13.911(2)
_shelx_shelxl_version_number 2019/3
_shelx_space_group_comment
;
The symmetry employed for this shelxl refinement is uniquely defined
by the following loop, which should always be used as a source of
symmetry information in preference to the above space-group names.
They are only intended as comments.
;
_diffrn.ambient_temperature 298

_diffrn_radiation_wavelength.value 0.0251

_diffrn_source.device 'electron gun'
_diffrn_source.make 'JEOL JSM-2300ED, LaB6'

_diffrn_detector.description 'hybrid pixel array detector'
_diffrn_detector.make 'Rigaku HyPix-ED'

_diffrn_measurement.device_class 'electron diffractometer'
_diffrn_measurement.device_make 'Rigaku XtaLAB Synergy-ED'

_exptl.special_details
;
Gatan Elsa cryo-transfer holder model 698. Temperature controller model 1905
;

_diffrn_source.ed_diffracting_area_selection SAED

_diffrn_measurement.rotation_mode rotation

_refine.diffraction_theory kinematical

_diffrn_measurement.sample_tracking no

_diffrn_radiation.illumination_mode parallel

_diffrn_measurement.method_precession no

_diffrn.total_exposure_time 2

loop_
_space_group_symop_operation_xyz
'x, y, z'
'-y, x-y, z'
'-x+y, -x, z'
'y, x, -z+1/2'
'x-y, -y, -z+1/2'
'-x, -x+y, -z+1/2'
'x+2/3, y+1/3, z+1/3'
'-y+2/3, x-y+1/3, z+1/3'
'-x+y+2/3, -x+1/3, z+1/3'
'y+2/3, x+1/3, -z+5/6'
'x-y+2/3, -y+1/3, -z+5/6'
'-x+2/3, -x+y+1/3, -z+5/6'
'x+1/3, y+2/3, z+2/3'
'-y+1/3, x-y+2/3, z+2/3'
'-x+y+1/3, -x+2/3, z+2/3'
'y+1/3, x+2/3, -z+7/6'
'x-y+1/3, -y+2/3, -z+7/6'
'-x+1/3, -x+y+2/3, -z+7/6'
'-x, -y, -z'
'y, -x+y, -z'
'x-y, x, -z'
'-y, -x, z-1/2'
'-x+y, y, z-1/2'
'x, x-y, z-1/2'
'-x+2/3, -y+1/3, -z+1/3'
'y+2/3, -x+y+1/3, -z+1/3'
'x-y+2/3, x+1/3, -z+1/3'
'-y+2/3, -x+1/3, z-1/6'
'-x+y+2/3, y+1/3, z-1/6'
'x+2/3, x-y+1/3, z-1/6'
'-x+1/3, -y+2/3, -z+2/3'
'y+1/3, -x+y+2/3, -z+2/3'
'x-y+1/3, x+2/3, -z+2/3'
'-y+1/3, -x+2/3, z+1/6'
'-x+y+1/3, y+2/3, z+1/6'
'x+1/3, x-y+2/3, z+1/6'

loop_
_atom_site_label
_atom_site_type_symbol
_atom_site_fract_x
_atom_site_fract_y
_atom_site_fract_z
_atom_site_U_iso_or_equiv
_atom_site_adp_type
_atom_site_occupancy
_atom_site_site_symmetry_order
_atom_site_calc_flag
_atom_site_refinement_flags_posn
_atom_site_refinement_flags_adp
_atom_site_refinement_flags_occupancy
_atom_site_disorder_assembly
_atom_site_disorder_group
Ru1 Ru 0.666667 0.333333 0.51135(8) 0.0510(16) Uani 1 3 d S T P . .
S1 S 0.6186(6) 0.4406(5) 0.48161(11) 0.072(2) Uani 1 1 d . . . . .
Na1 Na 0.666667 0.333333 0.583333 0.055(5) Uani 1 6 d S T P . .
O1 O 0.7401(9) 0.4721(10) 0.5420(2) 0.063(3) Uani 1 1 d . . . . .
N1 N 0.7688(12) 0.7431(11) 0.5446(3) 0.082(4) Uani 1 1 d . . . . .
C1 C 0.6750(11) 0.5560(11) 0.5048(2) 0.066(4) Uani 1 1 d . . . . .
C2 C 0.7319(9) 0.5591(10) 0.5340(2) 0.053(3) Uani 1 1 d . . . . .
C3 C 0.7801(10) 0.6538(11) 0.5534(3) 0.060(3) Uani 1 1 d . . . . .
C4 C 0.7161(13) 0.7410(12) 0.5172(3) 0.085(4) Uani 1 1 d . . . . .
H4 H 0.712495 0.813987 0.510232 0.102 Uiso 1 1 calc R U . . .
C5 C 0.6687(12) 0.6514(12) 0.4986(3) 0.082(5) Uani 1 1 d . . . . .
H5 H 0.623311 0.652515 0.477701 0.098 Uiso 1 1 calc R U . . .
C6 C 0.8376(13) 0.6557(12) 0.5837(3) 0.081(4) Uani 1 1 d . . . . .
H6A H 0.821086 0.573179 0.589072 0.121 Uiso 1 1 calc R U . . .
H6B H 0.807511 0.685170 0.602838 0.121 Uiso 1 1 calc R U . . .
H6C H 0.925581 0.710098 0.580922 0.121 Uiso 1 1 calc R U . . .
C7 C 0.8178(16) 0.8441(14) 0.5637(4) 0.112(6) Uani 1 1 d . . . . .
H7A H 0.788582 0.824119 0.587963 0.168 Uiso 1 1 calc R U . . .
H7B H 0.794225 0.900960 0.553945 0.168 Uiso 1 1 calc R U . . .
H7C H 0.906771 0.881984 0.563334 0.168 Uiso 1 1 calc R U . . .
O2 O 1.000000 1.000000 0.500000 0.064(7) Uani 1 6 d S T P . .

loop_
_atom_site_aniso_label
_atom_site_aniso_U_11
_atom_site_aniso_U_22
_atom_site_aniso_U_33
_atom_site_aniso_U_23
_atom_site_aniso_U_13
_atom_site_aniso_U_12
Ru1 0.066(2) 0.066(2) 0.0210(19) 0.000 0.000 0.0330(11)
S1 0.096(5) 0.087(5) 0.029(3) -0.006(3) -0.025(3) 0.044(4)
Na1 0.072(9) 0.072(9) 0.020(7) 0.000 0.000 0.036(4)
O1 0.079(7) 0.087(8) 0.028(4) -0.001(4) -0.010(4) 0.045(6)
N1 0.100(10) 0.080(9) 0.049(6) -0.003(6) -0.006(6) 0.034(8)
C1 0.088(10) 0.089(9) 0.034(5) 0.011(6) -0.003(6) 0.055(8)
C2 0.054(7) 0.071(8) 0.028(5) 0.002(5) -0.004(5) 0.028(7)
C3 0.059(8) 0.069(9) 0.041(6) -0.004(6) -0.006(5) 0.024(7)
C4 0.128(13) 0.063(9) 0.074(9) -0.001(8) -0.012(9) 0.055(9)
C5 0.118(12) 0.100(12) 0.056(7) 0.007(8) -0.018(7) 0.076(10)
C6 0.103(11) 0.089(10) 0.045(6) -0.025(6) -0.027(7) 0.044(9)
C7 0.139(15) 0.111(14) 0.079(9) -0.009(10) -0.005(10) 0.058(12)
O2 0.078(11) 0.078(11) 0.036(11) 0.000 0.000 0.039(5)

loop_
_atom_type_symbol
_atom_type_description
_atom_type_scat_dispersion_real
_atom_type_scat_dispersion_imag
_atom_type_scat_source
C C 0.0000 0.0000 'International Tables Vol C Tables 4.2.6.8 and 6.1.1.4'
H H 0.0000 0.0000 'International Tables Vol C Tables 4.2.6.8 and 6.1.1.4'
N N 0.0000 0.0000 'International Tables Vol C Tables 4.2.6.8 and 6.1.1.4'
Na Na 0.0000 0.0000 'International Tables Vol C Tables 4.2.6.8 and 6.1.1.4'
O O 0.0000 0.0000 'International Tables Vol C Tables 4.2.6.8 and 6.1.1.4'
Ru Ru 0.0000 0.0000 'International Tables Vol C Tables 4.2.6.8 and 6.1.1.4'
S S 0.0000 0.0000 'International Tables Vol C Tables 4.2.6.8 and 6.1.1.4'

loop_
_geom_angle_atom_site_label_1
_geom_angle_atom_site_label_2
_geom_angle_atom_site_label_3
_geom_angle
_geom_angle_site_symmetry_1
_geom_angle_site_symmetry_3
_geom_angle_publ_flag
O1 Ru1 O1 86.9(4) . 3_665 ?
O1 Ru1 O1 86.9(4) . 2_655 ?
O1 Ru1 O1 86.9(4) 3_665 2_655 ?
O1 Ru1 S1 170.4(3) . 2_655 ?
O1 Ru1 S1 96.2(3) 3_665 2_655 ?
O1 Ru1 S1 84.2(3) 2_655 2_655 ?
O1 Ru1 S1 96.2(3) . 3_665 ?
O1 Ru1 S1 84.2(3) 3_665 3_665 ?
O1 Ru1 S1 170.4(3) 2_655 3_665 ?
S1 Ru1 S1 93.2(2) 2_655 3_665 ?
O1 Ru1 S1 84.2(3) . . ?
O1 Ru1 S1 170.4(3) 3_665 . ?
O1 Ru1 S1 96.2(3) 2_655 . ?
S1 Ru1 S1 93.2(2) 2_655 . ?
S1 Ru1 S1 93.2(2) 3_665 . ?
O1 Ru1 Na1 52.6(3) . . ?
O1 Ru1 Na1 52.6(3) 3_665 . ?
O1 Ru1 Na1 52.6(3) 2_655 . ?
S1 Ru1 Na1 122.98(16) 2_655 . ?
S1 Ru1 Na1 122.98(16) 3_665 . ?
S1 Ru1 Na1 122.98(16) . . ?
C1 S1 Ru1 99.2(4) . . ?
O1 Na1 O1 74.1(4) 18_655 16_545 ?
O1 Na1 O1 74.1(4) 18_655 17 ?
O1 Na1 O1 74.1(4) 16_545 17 ?
O1 Na1 O1 177.3(5) 18_655 3_665 ?
O1 Na1 O1 107.7(5) 16_545 3_665 ?
O1 Na1 O1 104.3(5) 17 3_665 ?
O1 Na1 O1 104.3(5) 18_655 2_655 ?
O1 Na1 O1 177.3(5) 16_545 2_655 ?
O1 Na1 O1 107.7(5) 17 2_655 ?
O1 Na1 O1 74.1(4) 3_665 2_655 ?
O1 Na1 O1 107.7(5) 18_655 . ?
O1 Na1 O1 104.3(5) 16_545 . ?
O1 Na1 O1 177.3(5) 17 . ?
O1 Na1 O1 74.1(4) 3_665 . ?
O1 Na1 O1 74.1(4) 2_655 . ?
O1 Na1 Ru1 135.9(2) 18_655 . ?
O1 Na1 Ru1 135.9(2) 16_545 . ?
O1 Na1 Ru1 135.9(2) 17 . ?
O1 Na1 Ru1 44.1(2) 3_665 . ?
O1 Na1 Ru1 44.1(2) 2_655 . ?
O1 Na1 Ru1 44.1(2) . . ?
O1 Na1 Ru1 44.1(2) 18_655 16_545 ?
O1 Na1 Ru1 44.1(2) 16_545 16_545 ?
O1 Na1 Ru1 44.1(2) 17 16_545 ?
O1 Na1 Ru1 135.9(2) 3_665 16_545 ?
O1 Na1 Ru1 135.9(2) 2_655 16_545 ?
O1 Na1 Ru1 135.9(2) . 16_545 ?
Ru1 Na1 Ru1 180.0 . 16_545 ?
C2 O1 Ru1 117.7(7) . . ?
C2 O1 Na1 136.3(8) . . ?
Ru1 O1 Na1 83.4(4) . . ?
C4 N1 C3 120.7(12) . . ?
C4 N1 C7 118.2(14) . . ?
C3 N1 C7 121.0(12) . . ?
C5 C1 C2 115.1(11) . . ?
C5 C1 S1 125.0(9) . . ?
C2 C1 S1 119.9(10) . . ?
O1 C2 C3 120.0(10) . . ?
O1 C2 C1 119.0(11) . . ?
C3 C2 C1 121.0(12) . . ?
N1 C3 C2 118.6(10) . . ?
N1 C3 C6 120.8(12) . . ?
C2 C3 C6 120.6(12) . . ?
C5 C4 N1 121.7(13) . . ?
C5 C4 H4 119.1 . . ?
N1 C4 H4 119.1 . . ?
C4 C5 C1 122.8(12) . . ?
C4 C5 H5 118.6 . . ?
C1 C5 H5 118.6 . . ?
C3 C6 H6A 109.5 . . ?
C3 C6 H6B 109.5 . . ?
H6A C6 H6B 109.5 . . ?
C3 C6 H6C 109.5 . . ?
H6A C6 H6C 109.5 . . ?
H6B C6 H6C 109.5 . . ?
N1 C7 H7A 109.5 . . ?
N1 C7 H7B 109.5 . . ?
H7A C7 H7B 109.5 . . ?
N1 C7 H7C 109.5 . . ?
H7A C7 H7C 109.5 . . ?
H7B C7 H7C 109.5 . . ?

loop_
_geom_bond_atom_site_label_1
_geom_bond_atom_site_label_2
_geom_bond_distance
_geom_bond_site_symmetry_2
_geom_bond_publ_flag
Ru1 O1 2.109(10) . ?
Ru1 O1 2.109(10) 3_665 ?
Ru1 O1 2.109(10) 2_655 ?
Ru1 S1 2.286(6) 2_655 ?
Ru1 S1 2.286(6) 3_665 ?
Ru1 S1 2.286(6) . ?
Ru1 Na1 3.013(3) . ?
S1 C1 1.697(14) . ?
Na1 O1 2.408(10) 18_655 ?
Na1 O1 2.408(10) 16_545 ?
Na1 O1 2.408(10) 17 ?
Na1 O1 2.408(10) 3_665 ?
Na1 O1 2.408(10) 2_655 ?
Na1 O1 2.408(10) . ?
O1 C2 1.315(15) . ?
N1 C4 1.353(17) . ?
N1 C3 1.379(18) . ?
N1 C7 1.457(19) . ?
C1 C5 1.398(17) . ?
C1 C2 1.445(14) . ?
C2 C3 1.399(16) . ?
C3 C6 1.492(15) . ?
C4 C5 1.332(18) . ?
C4 H4 1.0830 . ?
C5 H5 1.0830 . ?
C6 H6A 1.0770 . ?
C6 H6B 1.0770 . ?
C6 H6C 1.0770 . ?
C7 H7A 1.0770 . ?
C7 H7B 1.0770 . ?
C7 H7C 1.0770 . ?

loop_
_geom_torsion_atom_site_label_1
_geom_torsion_atom_site_label_2
_geom_torsion_atom_site_label_3
_geom_torsion_atom_site_label_4
_geom_torsion
_geom_torsion_site_symmetry_1
_geom_torsion_site_symmetry_2
_geom_torsion_site_symmetry_3
_geom_torsion_site_symmetry_4
_geom_torsion_publ_flag
Ru1 S1 C1 C5 -178.3(11) . . . . ?
Ru1 S1 C1 C2 -0.3(10) . . . . ?
Ru1 O1 C2 C3 -179.4(8) . . . . ?
Na1 O1 C2 C3 69.5(16) . . . . ?
Ru1 O1 C2 C1 -0.9(14) . . . . ?
Na1 O1 C2 C1 -112.0(11) . . . . ?
C5 C1 C2 O1 179.0(11) . . . . ?
S1 C1 C2 O1 0.8(16) . . . . ?
C5 C1 C2 C3 -2.6(17) . . . . ?
S1 C1 C2 C3 179.3(9) . . . . ?
C4 N1 C3 C2 -3(2) . . . . ?
C7 N1 C3 C2 -179.6(13) . . . . ?
C4 N1 C3 C6 -179.7(13) . . . . ?
C7 N1 C3 C6 3(2) . . . . ?
O1 C2 C3 N1 -179.1(11) . . . . ?
C1 C2 C3 N1 2.4(17) . . . . ?
O1 C2 C3 C6 -2.2(18) . . . . ?
C1 C2 C3 C6 179.3(11) . . . . ?
C3 N1 C4 C5 3(2) . . . . ?
C7 N1 C4 C5 -179.6(14) . . . . ?
N1 C4 C5 C1 -4(2) . . . . ?
C2 C1 C5 C4 3(2) . . . . ?
S1 C1 C5 C4 -178.7(12) . . . . ?

loop_
_diffrn_frame_id
_diffrn_frame_h
_diffrn_frame_k
_diffrn_frame_l
_diffrn_frame_start_angle
_diffrn_frame_end_angle
_diffrn_frame_scale
1 -0.05340 -0.00846 1.00000 -67.000 -66.750 1.000
2 -0.05390 -0.00699 1.00000 -66.750 -66.500 1.000
3 -0.05440 -0.00553 1.00000 -66.500 -66.250 0.493
4 -0.05491 -0.00407 1.00000 -66.250 -66.000 0.494
5 -0.05541 -0.00260 1.00000 -66.000 -65.750 0.503
6 -0.05591 -0.00114 1.00000 -65.750 -65.500 0.510
7 -0.05641 0.00032 1.00000 -65.500 -65.250 0.513
8 -0.05691 0.00178 1.00000 -65.250 -65.000 0.511
9 -0.05741 0.00324 1.00000 -65.000 -64.750 0.522
10 -0.05791 0.00470 1.00000 -64.750 -64.500 0.525
11 -0.05841 0.00616 1.00000 -64.500 -64.250 0.517
12 -0.05891 0.00762 1.00000 -64.250 -64.000 0.518
13 -0.05941 0.00908 1.00000 -64.000 -63.750 0.525
14 -0.05991 0.01054 1.00000 -63.750 -63.500 0.525
15 -0.06042 0.01200 1.00000 -63.500 -63.250 0.530
16 -0.06092 0.01346 1.00000 -63.250 -63.000 0.545
17 -0.06142 0.01492 1.00000 -63.000 -62.750 0.540
18 -0.06192 0.01638 1.00000 -62.750 -62.500 0.541
19 -0.06242 0.01784 1.00000 -62.500 -62.250 0.537
20 -0.06292 0.01930 1.00000 -62.250 -62.000 0.558
21 -0.06342 0.02076 1.00000 -62.000 -61.750 0.541
22 -0.06392 0.02222 1.00000 -61.750 -61.500 0.555
23 -0.06442 0.02368 1.00000 -61.500 -61.250 0.554
24 -0.06492 0.02514 1.00000 -61.250 -61.000 0.577
25 -0.06542 0.02660 1.00000 -61.000 -60.750 0.566
26 -0.06592 0.02807 1.00000 -60.750 -60.500 0.576
27 -0.06643 0.02953 1.00000 -60.500 -60.250 0.577
28 -0.06693 0.03099 1.00000 -60.250 -60.000 0.578
29 -0.06743 0.03246 1.00000 -60.000 -59.750 0.579
30 -0.06793 0.03392 1.00000 -59.750 -59.500 0.592
31 -0.06844 0.03539 1.00000 -59.500 -59.250 0.588
32 -0.06894 0.03686 1.00000 -59.250 -59.000 0.596
33 -0.06944 0.03832 1.00000 -59.000 -58.750 0.597
34 -0.06995 0.03979 1.00000 -58.750 -58.500 0.620
35 -0.07045 0.04126 1.00000 -58.500 -58.250 0.612
36 -0.07096 0.04274 1.00000 -58.250 -58.000 0.619
37 -0.07146 0.04421 1.00000 -58.000 -57.750 0.613
38 -0.07197 0.04568 1.00000 -57.750 -57.500 0.625
39 -0.07247 0.04716 1.00000 -57.500 -57.250 0.623
40 -0.07298 0.04863 1.00000 -57.250 -57.000 0.633
41 -0.07349 0.05011 1.00000 -57.000 -56.750 0.629
42 -0.07399 0.05159 1.00000 -56.750 -56.500 0.655
43 -0.07450 0.05307 1.00000 -56.500 -56.250 0.653
44 -0.07501 0.05456 1.00000 -56.250 -56.000 0.655
45 -0.07552 0.05604 1.00000 -56.000 -55.750 0.666
46 -0.07603 0.05753 1.00000 -55.750 -55.500 0.672
47 -0.07654 0.05901 1.00000 -55.500 -55.250 0.677
48 -0.07705 0.06050 1.00000 -55.250 -55.000 0.685
49 -0.07756 0.06200 1.00000 -55.000 -54.750 0.683
50 -0.07807 0.06349 1.00000 -54.750 -54.500 0.693
51 -0.07858 0.06499 1.00000 -54.500 -54.250 0.708
52 -0.07910 0.06648 1.00000 -54.250 -54.000 0.705
53 -0.07961 0.06798 1.00000 -54.000 -53.750 0.716
54 -0.08012 0.06948 1.00000 -53.750 -53.500 0.717
55 -0.08063 0.07098 1.00000 -53.500 -53.250 0.724
56 -0.08115 0.07249 1.00000 -53.250 -53.000 0.739
57 -0.08166 0.07400 1.00000 -53.000 -52.750 0.735
58 -0.08220 0.07551 1.00000 -52.750 -52.500 0.760
59 -0.08269 0.07701 1.00000 -52.500 -52.250 0.752
60 -0.08321 0.07854 1.00000 -52.250 -52.000 0.766
61 -0.08373 0.08005 1.00000 -52.000 -51.750 0.765
62 -0.08425 0.08157 1.00000 -51.750 -51.500 0.779
63 -0.08475 0.08310 1.00000 -51.500 -51.250 0.778
64 -0.08526 0.08463 1.00000 -51.250 -51.000 0.779
65 -0.08578 0.08616 1.00000 -51.000 -50.750 0.784
66 -0.08632 0.08769 1.00000 -50.750 -50.500 0.800
67 -0.08684 0.08924 1.00000 -50.500 -50.250 0.789
68 -0.08737 0.09076 1.00000 -50.250 -50.000 0.786
69 -0.08791 0.09231 1.00000 -50.000 -49.750 0.793
70 -0.08846 0.09386 1.00000 -49.750 -49.500 0.795
71 -0.08898 0.09540 1.00000 -49.500 -49.250 0.791
72 -0.08953 0.09696 1.00000 -49.250 -49.000 0.812
73 -0.09007 0.09851 1.00000 -49.000 -48.750 0.802
74 -0.09060 0.10007 1.00000 -48.750 -48.500 0.808
75 -0.09115 0.10164 1.00000 -48.500 -48.250 0.813
76 -0.09169 0.10321 1.00000 -48.250 -48.000 0.823
77 -0.09223 0.10477 1.00000 -48.000 -47.750 0.827
78 -0.09277 0.10635 1.00000 -47.750 -47.500 0.835
79 -0.09332 0.10793 1.00000 -47.500 -47.250 0.836
80 -0.09384 0.10952 1.00000 -47.250 -47.000 0.842
81 -0.09439 0.11111 1.00000 -47.000 -46.750 0.841
82 -0.09493 0.11270 1.00000 -46.750 -46.500 0.848
83 -0.09549 0.11430 1.00000 -46.500 -46.250 0.848
84 -0.09604 0.11590 1.00000 -46.250 -46.000 0.855
85 -0.09659 0.11751 1.00000 -46.000 -45.750 0.856
86 -0.09714 0.11912 1.00000 -45.750 -45.500 0.864
87 -0.09760 0.12071 1.00000 -45.500 -45.250 0.864
88 -0.09812 0.12231 1.00000 -45.250 -45.000 0.863
89 -0.09867 0.12393 1.00000 -45.000 -44.750 0.867
90 -0.09924 0.12556 1.00000 -44.750 -44.500 0.871
91 -0.09980 0.12720 1.00000 -44.500 -44.250 0.872
92 -0.10035 0.12883 1.00000 -44.250 -44.000 0.865
93 -0.10092 0.13048 1.00000 -44.000 -43.750 0.872
94 -0.10148 0.13213 1.00000 -43.750 -43.500 0.872
95 -0.10205 0.13379 1.00000 -43.500 -43.250 0.870
96 -0.10262 0.13545 1.00000 -43.250 -43.000 0.873
97 -0.10319 0.13712 1.00000 -43.000 -42.750 0.874
98 -0.10376 0.13878 1.00000 -42.750 -42.500 0.879
99 -0.10433 0.14045 1.00000 -42.500 -42.250 0.888
100 -0.10489 0.14213 1.00000 -42.250 -42.000 0.883
101 -0.10547 0.14381 1.00000 -42.000 -41.750 0.883
102 -0.10605 0.14551 1.00000 -41.750 -41.500 0.887
103 -0.10664 0.14720 1.00000 -41.500 -41.250 0.888
104 -0.10721 0.14890 1.00000 -41.250 -41.000 0.894
105 -0.10781 0.15061 1.00000 -41.000 -40.750 0.895
106 -0.10834 0.15233 1.00000 -40.750 -40.500 0.896
107 -0.10893 0.15405 1.00000 -40.500 -40.250 0.898
108 -0.10953 0.15577 1.00000 -40.250 -40.000 0.891
109 -0.11011 0.15751 1.00000 -40.000 -39.750 0.896
110 -0.11069 0.15926 1.00000 -39.750 -39.500 0.890
111 -0.11129 0.16101 1.00000 -39.500 -39.250 0.891
112 -0.11189 0.16277 1.00000 -39.250 -39.000 0.887
113 -0.11249 0.16453 1.00000 -39.000 -38.750 0.888
114 -0.11310 0.16630 1.00000 -38.750 -38.500 0.874
115 -0.11370 0.16808 1.00000 -38.500 -38.250 0.879
116 -0.11431 0.16987 1.00000 -38.250 -38.000 0.867
117 -0.11492 0.17165 1.00000 -38.000 -37.750 0.869
118 -0.11553 0.17343 1.00000 -37.750 -37.500 0.861
119 -0.11615 0.17524 1.00000 -37.500 -37.250 0.863
120 -0.11677 0.17705 1.00000 -37.250 -37.000 0.856
121 -0.11738 0.17888 1.00000 -37.000 -36.750 0.858
122 -0.11801 0.18071 1.00000 -36.750 -36.500 0.861
123 -0.11863 0.18254 1.00000 -36.500 -36.250 0.864
124 -0.11926 0.18437 1.00000 -36.250 -36.000 0.860
125 -0.11989 0.18623 1.00000 -36.000 -35.750 0.862
126 -0.12051 0.18809 1.00000 -35.750 -35.500 0.858
127 -0.12115 0.18996 1.00000 -35.500 -35.250 0.861
128 -0.12179 0.19185 1.00000 -35.250 -35.000 0.853
129 -0.12244 0.19374 1.00000 -35.000 -34.750 0.860
130 -0.12309 0.19566 1.00000 -34.750 -34.500 0.858
131 -0.12371 0.19756 1.00000 -34.500 -34.250 0.854
132 -0.12437 0.19946 1.00000 -34.250 -34.000 0.851
133 -0.12503 0.20139 1.00000 -34.000 -33.750 0.857
134 -0.12572 0.20333 1.00000 -33.750 -33.500 0.864
135 -0.12638 0.20526 1.00000 -33.500 -33.250 0.865
136 -0.12709 0.20721 1.00000 -33.250 -33.000 0.831
137 -0.12775 0.20917 1.00000 -33.000 -32.750 0.829
138 -0.12842 0.21114 1.00000 -32.750 -32.500 0.852
139 -0.12910 0.21313 1.00000 -32.500 -32.250 0.853
140 -0.12977 0.21512 1.00000 -32.250 -32.000 0.878
141 -0.13045 0.21713 1.00000 -32.000 -31.750 0.884
142 -0.13114 0.21914 1.00000 -31.750 -31.500 0.908
143 -0.13182 0.22117 1.00000 -31.500 -31.250 0.908
144 -0.13251 0.22321 1.00000 -31.250 -31.000 0.929
145 -0.13321 0.22526 1.00000 -31.000 -30.750 0.931
146 -0.13391 0.22732 1.00000 -30.750 -30.500 0.952
147 -0.13461 0.22939 1.00000 -30.500 -30.250 0.954
148 -0.13532 0.23147 1.00000 -30.250 -30.000 0.972
149 -0.13603 0.23357 1.00000 -30.000 -29.750 0.973
150 -0.13674 0.23567 1.00000 -29.750 -29.500 0.980
151 -0.13746 0.23779 1.00000 -29.500 -29.250 0.982
152 -0.13818 0.23993 1.00000 -29.250 -29.000 0.990
153 -0.13891 0.24207 1.00000 -29.000 -28.750 0.994
154 -0.13964 0.24423 1.00000 -28.750 -28.500 0.995
155 -0.14038 0.24640 1.00000 -28.500 -28.250 0.999
156 -0.14112 0.24859 1.00000 -28.250 -28.000 0.992
157 -0.14186 0.25079 1.00000 -28.000 -27.750 1.001
158 -0.14261 0.25300 1.00000 -27.750 -27.500 1.004
159 -0.14336 0.25522 1.00000 -27.500 -27.250 1.006
160 -0.14412 0.25746 1.00000 -27.250 -27.000 1.007
161 -0.14489 0.25972 1.00000 -27.000 -26.750 1.012
162 -0.14565 0.26199 1.00000 -26.750 -26.500 1.005
163 -0.14643 0.26427 1.00000 -26.500 -26.250 1.009
164 -0.14721 0.26657 1.00000 -26.250 -26.000 1.016
165 -0.14799 0.26889 1.00000 -26.000 -25.750 1.020
166 -0.14878 0.27122 1.00000 -25.750 -25.500 1.028
167 -0.14957 0.27356 1.00000 -25.500 -25.250 1.033
168 -0.15037 0.27592 1.00000 -25.250 -25.000 1.040
169 -0.15118 0.27830 1.00000 -25.000 -24.750 1.041
170 -0.15199 0.28070 1.00000 -24.750 -24.500 1.047
171 -0.15280 0.28311 1.00000 -24.500 -24.250 1.053
172 -0.15363 0.28554 1.00000 -24.250 -24.000 1.052
173 -0.15445 0.28798 1.00000 -24.000 -23.750 1.056
174 -0.15529 0.29045 1.00000 -23.750 -23.500 1.054
175 -0.15613 0.29293 1.00000 -23.500 -23.250 1.056
176 -0.15697 0.29543 1.00000 -23.250 -23.000 1.063
177 -0.15783 0.29795 1.00000 -23.000 -22.750 1.074
178 -0.15869 0.30049 1.00000 -22.750 -22.500 1.061
179 -0.15955 0.30304 1.00000 -22.500 -22.250 1.061
180 -0.16042 0.30562 1.00000 -22.250 -22.000 1.063
181 -0.16130 0.30822 1.00000 -22.000 -21.750 1.065
182 -0.16219 0.31083 1.00000 -21.750 -21.500 1.054
183 -0.16308 0.31347 1.00000 -21.500 -21.250 1.069
184 -0.16398 0.31613 1.00000 -21.250 -21.000 1.064
185 -0.16488 0.31881 1.00000 -21.000 -20.750 1.057
186 -0.16580 0.32151 1.00000 -20.750 -20.500 1.054
187 -0.16672 0.32423 1.00000 -20.500 -20.250 1.057
188 -0.16764 0.32697 1.00000 -20.250 -20.000 1.047
189 -0.16858 0.32974 1.00000 -20.000 -19.750 1.048
190 -0.16952 0.33253 1.00000 -19.750 -19.500 1.067
191 -0.17048 0.33535 1.00000 -19.500 -19.250 1.061
192 -0.17144 0.33818 1.00000 -19.250 -19.000 1.072
193 -0.17240 0.34104 1.00000 -19.000 -18.750 1.084
194 -0.17338 0.34393 1.00000 -18.750 -18.500 1.115
195 -0.17436 0.34684 1.00000 -18.500 -18.250 1.108
196 -0.17536 0.34978 1.00000 -18.250 -18.000 1.128
197 -0.17636 0.35274 1.00000 -18.000 -17.750 1.129
198 -0.17737 0.35573 1.00000 -17.750 -17.500 1.145
199 -0.17839 0.35875 1.00000 -17.500 -17.250 1.149
200 -0.17942 0.36179 1.00000 -17.250 -17.000 1.163
201 -0.18046 0.36487 1.00000 -17.000 -16.750 1.160
202 -0.18151 0.36797 1.00000 -16.750 -16.500 1.179
203 -0.18256 0.37110 1.00000 -16.500 -16.250 1.177
204 -0.18363 0.37426 1.00000 -16.250 -16.000 1.183
205 -0.18471 0.37744 1.00000 -16.000 -15.750 1.187
206 -0.18580 0.38066 1.00000 -15.750 -15.500 1.196
207 -0.18690 0.38391 1.00000 -15.500 -15.250 1.206
208 -0.18800 0.38720 1.00000 -15.250 -15.000 1.219
209 -0.18912 0.39051 1.00000 -15.000 -14.750 1.212
210 -0.19026 0.39386 1.00000 -14.750 -14.500 1.220
211 -0.19140 0.39724 1.00000 -14.500 -14.250 1.208
212 -0.19255 0.40066 1.00000 -14.250 -14.000 1.226
213 -0.19372 0.40411 1.00000 -14.000 -13.750 1.230
214 -0.19490 0.40759 1.00000 -13.750 -13.500 1.245
215 -0.19609 0.41111 1.00000 -13.500 -13.250 1.220
216 -0.19729 0.41467 1.00000 -13.250 -13.000 1.262
217 -0.19850 0.41827 1.00000 -13.000 -12.750 1.255
218 -0.19973 0.42190 1.00000 -12.750 -12.500 1.244
219 -0.20097 0.42558 1.00000 -12.500 -12.250 1.264
220 -0.20223 0.42929 1.00000 -12.250 -12.000 1.256
221 -0.20350 0.43305 1.00000 -12.000 -11.750 1.261
222 -0.20478 0.43684 1.00000 -11.750 -11.500 1.255
223 -0.20608 0.44068 1.00000 -11.500 -11.250 1.246
224 -0.20739 0.44456 1.00000 -11.250 -11.000 1.248
225 -0.20871 0.44849 1.00000 -11.000 -10.750 1.257
226 -0.21006 0.45246 1.00000 -10.750 -10.500 1.238
227 -0.21141 0.45648 1.00000 -10.500 -10.250 1.236
228 -0.21278 0.46054 1.00000 -10.250 -10.000 1.232
229 -0.21417 0.46465 1.00000 -10.000 -9.750 1.232
230 -0.21558 0.46881 1.00000 -9.750 -9.500 1.230
231 -0.21700 0.47302 1.00000 -9.500 -9.250 1.233
232 -0.21844 0.47728 1.00000 -9.250 -9.000 1.242
233 -0.21990 0.48160 1.00000 -9.000 -8.750 1.232
234 -0.22137 0.48596 1.00000 -8.750 -8.500 1.248
235 -0.22287 0.49038 1.00000 -8.500 -8.250 1.244
236 -0.22438 0.49486 1.00000 -8.250 -8.000 1.260
237 -0.22591 0.49939 1.00000 -8.000 -7.750 1.252
238 -0.22746 0.50399 1.00000 -7.750 -7.500 1.271
239 -0.22903 0.50864 1.00000 -7.500 -7.250 1.265
240 -0.23062 0.51335 1.00000 -7.250 -7.000 1.277
241 -0.23223 0.51812 1.00000 -7.000 -6.750 1.256
242 -0.23387 0.52296 1.00000 -6.750 -6.500 1.286
243 -0.23550 0.52786 1.00000 -6.500 -6.250 1.292
244 -0.23717 0.53282 1.00000 -6.250 -6.000 1.277
245 -0.23884 0.53784 1.00000 -6.000 -5.750 1.297
246 -0.24055 0.54294 1.00000 -5.750 -5.500 1.298
247 -0.24229 0.54810 1.00000 -5.500 -5.250 1.269
248 -0.24404 0.55336 1.00000 -5.250 -5.000 1.261
249 -0.24585 0.55869 1.00000 -5.000 -4.750 1.271
250 -0.24768 0.56407 1.00000 -4.750 -4.500 1.280
251 -0.24954 0.56957 1.00000 -4.500 -4.250 1.296
252 -0.25142 0.57514 1.00000 -4.250 -4.000 1.268
253 -0.25332 0.58079 1.00000 -4.000 -3.750 1.291
254 -0.25527 0.58653 1.00000 -3.750 -3.500 1.271
255 -0.25723 0.59236 1.00000 -3.500 -3.250 1.280
256 -0.25922 0.59827 1.00000 -3.250 -3.000 1.290
257 -0.26124 0.60425 1.00000 -3.000 -2.750 1.300
258 -0.26333 0.61037 1.00000 -2.750 -2.500 1.326
259 -0.26542 0.61656 1.00000 -2.500 -2.250 1.303
260 -0.26756 0.62285 1.00000 -2.250 -2.000 1.332
261 -0.26972 0.62924 1.00000 -2.000 -1.750 1.329
262 -0.27190 0.63571 1.00000 -1.750 -1.500 1.350
263 -0.27412 0.64230 1.00000 -1.500 -1.250 1.372
264 -0.27634 0.64903 1.00000 -1.250 -1.000 1.345
265 -0.27863 0.65584 1.00000 -1.000 -0.750 1.369
266 -0.28098 0.66277 1.00000 -0.750 -0.500 1.367
267 -0.28336 0.66979 1.00000 -0.500 -0.250 1.388
268 -0.28576 0.67694 1.00000 -0.250 0.000 1.369
269 -0.28823 0.68425 1.00000 0.000 0.250 1.375
270 -0.29071 0.69169 1.00000 0.250 0.500 1.372
271 -0.29325 0.69924 1.00000 0.500 0.750 1.369
272 -0.29585 0.70689 1.00000 0.750 1.000 1.356
273 -0.29853 0.71474 1.00000 1.000 1.250 1.368
274 -0.30125 0.72272 1.00000 1.250 1.500 1.360
275 -0.30400 0.73086 1.00000 1.500 1.750 1.361
276 -0.30679 0.73912 1.00000 1.750 2.000 1.354
277 -0.30967 0.74757 1.00000 2.000 2.250 1.368
278 -0.31258 0.75620 1.00000 2.250 2.500 1.334
279 -0.31554 0.76498 1.00000 2.500 2.750 1.356
280 -0.31861 0.77395 1.00000 2.750 3.000 1.333
281 -0.32173 0.78312 1.00000 3.000 3.250 1.338
282 -0.32486 0.79244 1.00000 3.250 3.500 1.314
283 -0.32811 0.80197 1.00000 3.500 3.750 1.333
284 -0.33139 0.81169 1.00000 3.750 4.000 1.327
285 -0.33471 0.82155 1.00000 4.000 4.250 1.327
286 -0.33813 0.83170 1.00000 4.250 4.500 1.329
287 -0.34164 0.84204 1.00000 4.500 4.750 1.329
288 -0.34521 0.85262 1.00000 4.750 5.000 1.317
289 -0.34882 0.86348 1.00000 5.000 5.250 1.307
290 -0.35258 0.87460 1.00000 5.250 5.500 1.311
291 -0.35638 0.88595 1.00000 5.500 5.750 1.311
292 -0.36030 0.89752 1.00000 5.750 6.000 1.295
293 -0.36433 0.90936 1.00000 6.000 6.250 1.277
294 -0.36841 0.92149 1.00000 6.250 6.500 1.292
295 -0.37266 0.93395 1.00000 6.500 6.750 1.304
296 -0.37693 0.94663 1.00000 6.750 7.000 1.277
297 -0.38135 0.95970 1.00000 7.000 7.250 1.282
298 -0.38588 0.97306 1.00000 7.250 7.500 1.300
299 -0.39048 0.98677 1.00000 7.500 7.750 1.292
300 -0.39481 1.00000 0.99917 7.750 8.000 1.320
301 -0.39402 1.00000 0.98501 8.000 8.250 1.300
302 -0.39322 1.00000 0.97088 8.250 8.500 1.321
303 -0.39239 1.00000 0.95680 8.500 8.750 1.310
304 -0.39159 1.00000 0.94272 8.750 9.000 1.299
305 -0.39078 1.00000 0.92866 9.000 9.250 1.303
306 -0.38999 1.00000 0.91467 9.250 9.500 1.299
307 -0.38917 1.00000 0.90081 9.500 9.750 1.295
308 -0.38838 1.00000 0.88688 9.750 10.000 1.258
309 -0.38758 1.00000 0.87296 10.000 10.250 1.294
310 -0.38677 1.00000 0.85906 10.250 10.500 1.253
311 -0.38601 1.00000 0.84522 10.500 10.750 1.254
312 -0.38519 1.00000 0.83137 10.750 11.000 1.206
313 -0.38439 1.00000 0.81753 11.000 11.250 1.194
314 -0.38362 1.00000 0.80379 11.250 11.500 1.207
315 -0.38283 1.00000 0.79010 11.500 11.750 1.214
316 -0.38205 1.00000 0.77637 11.750 12.000 1.231
317 -0.38124 1.00000 0.76265 12.000 12.250 1.204
318 -0.38048 1.00000 0.74900 12.250 12.500 1.202
319 -0.37972 1.00000 0.73535 12.500 12.750 1.208
320 -0.37896 1.00000 0.72174 12.750 13.000 1.244
321 -0.37817 1.00000 0.70820 13.000 13.250 1.234
322 -0.37740 1.00000 0.69464 13.250 13.500 1.230
323 -0.37659 1.00000 0.68107 13.500 13.750 1.212
324 -0.37582 1.00000 0.66758 13.750 14.000 1.239
325 -0.37502 1.00000 0.65412 14.000 14.250 1.237
326 -0.37423 1.00000 0.64066 14.250 14.500 1.228
327 -0.37348 1.00000 0.62715 14.500 14.750 1.229
328 -0.37273 1.00000 0.61372 14.750 15.000 1.243
329 -0.37197 1.00000 0.60026 15.000 15.250 1.245
330 -0.37122 1.00000 0.58689 15.250 15.500 1.238
331 -0.37047 1.00000 0.57351 15.500 15.750 1.255
332 -0.36971 1.00000 0.56015 15.750 16.000 1.248
333 -0.36896 1.00000 0.54682 16.000 16.250 1.259
334 -0.36820 1.00000 0.53350 16.250 16.500 1.261
335 -0.36744 1.00000 0.52021 16.500 16.750 1.251
336 -0.36672 1.00000 0.50693 16.750 17.000 1.268
337 -0.36599 1.00000 0.49367 17.000 17.250 1.267
338 -0.36522 1.00000 0.48050 17.250 17.500 1.268
339 -0.36443 1.00000 0.46726 17.500 17.750 1.270
340 -0.36369 1.00000 0.45404 17.750 18.000 1.279
341 -0.36295 1.00000 0.44081 18.000 18.250 1.260
342 -0.36216 1.00000 0.42749 18.250 18.500 1.272
343 -0.36140 1.00000 0.41432 18.500 18.750 1.267
344 -0.36067 1.00000 0.40114 18.750 19.000 1.276
345 -0.35995 1.00000 0.38796 19.000 19.250 1.281
346 -0.35917 1.00000 0.37477 19.250 19.500 1.279
347 -0.35843 1.00000 0.36162 19.500 19.750 1.303
348 -0.35770 1.00000 0.34853 19.750 20.000 1.283
349 -0.35697 1.00000 0.33540 20.000 20.250 1.288
350 -0.35624 1.00000 0.32228 20.250 20.500 1.279
351 -0.35549 1.00000 0.30913 20.500 20.750 1.280
352 -0.35472 1.00000 0.29609 20.750 21.000 1.284
353 -0.35394 1.00000 0.28305 21.000 21.250 1.273
354 -0.35323 1.00000 0.27000 21.250 21.500 1.283
355 -0.35249 1.00000 0.25688 21.500 21.750 1.282
356 -0.35173 1.00000 0.24382 21.750 22.000 1.270
357 -0.35102 1.00000 0.23077 22.000 22.250 1.266
358 -0.35028 1.00000 0.21771 22.250 22.500 1.276
359 -0.34953 1.00000 0.20468 22.500 22.750 1.261
360 -0.34879 1.00000 0.19168 22.750 23.000 1.269
361 -0.34805 1.00000 0.17860 23.000 23.250 1.243
362 -0.34731 1.00000 0.16556 23.250 23.500 1.255
363 -0.34658 1.00000 0.15258 23.500 23.750 1.247
364 -0.34584 1.00000 0.13956 23.750 24.000 1.258
365 -0.34506 1.00000 0.12654 24.000 24.250 1.233
366 -0.34435 1.00000 0.11354 24.250 24.500 1.219
367 -0.34363 1.00000 0.10050 24.500 24.750 1.231
368 -0.34291 1.00000 0.08745 24.750 25.000 1.220
369 -0.34216 1.00000 0.07438 25.000 25.250 1.213
370 -0.34141 1.00000 0.06131 25.250 25.500 1.195
371 -0.34064 1.00000 0.04832 25.500 25.750 1.211
372 -0.33989 1.00000 0.03530 25.750 26.000 1.209
373 -0.33910 1.00000 0.02227 26.000 26.250 1.198
374 -0.33837 1.00000 0.00914 26.250 26.500 1.186
375 -0.33762 1.00000 -0.00393 26.500 26.750 1.199
376 -0.33683 1.00000 -0.01701 26.750 27.000 1.201
377 -0.33609 1.00000 -0.03011 27.000 27.250 1.196
378 -0.33537 1.00000 -0.04318 27.250 27.500 1.157
379 -0.33466 1.00000 -0.05628 27.500 27.750 1.169
380 -0.33392 1.00000 -0.06933 27.750 28.000 1.208
381 -0.33319 1.00000 -0.08245 28.000 28.250 1.202
382 -0.33249 1.00000 -0.09553 28.250 28.500 1.218
383 -0.33175 1.00000 -0.10863 28.500 28.750 1.208
384 -0.33103 1.00000 -0.12175 28.750 29.000 1.236
385 -0.33027 1.00000 -0.13490 29.000 29.250 1.221
386 -0.32950 1.00000 -0.14799 29.250 29.500 1.225
387 -0.32872 1.00000 -0.16118 29.500 29.750 1.219
388 -0.32799 1.00000 -0.17433 29.750 30.000 1.223
389 -0.32725 1.00000 -0.18754 30.000 30.250 1.224
390 -0.32651 1.00000 -0.20076 30.250 30.500 1.219
391 -0.32577 1.00000 -0.21394 30.500 30.750 1.214
392 -0.32502 1.00000 -0.22713 30.750 31.000 1.229
393 -0.32428 1.00000 -0.24034 31.000 31.250 1.233
394 -0.32351 1.00000 -0.25352 31.250 31.500 1.246
395 -0.32277 1.00000 -0.26673 31.500 31.750 1.245
396 -0.32196 1.00000 -0.27986 31.750 32.000 1.267
397 -0.32122 1.00000 -0.29311 32.000 32.250 1.261
398 -0.32042 1.00000 -0.30647 32.250 32.500 1.261
399 -0.31965 1.00000 -0.31976 32.500 32.750 1.274
400 -0.31887 1.00000 -0.33299 32.750 33.000 1.257
401 -0.31812 1.00000 -0.34633 33.000 33.250 1.267
402 -0.31735 1.00000 -0.35968 33.250 33.500 1.252
403 -0.31661 1.00000 -0.37309 33.500 33.750 1.262
404 -0.31586 1.00000 -0.38648 33.750 34.000 1.251
405 -0.31509 1.00000 -0.39987 34.000 34.250 1.235
406 -0.31431 1.00000 -0.41339 34.250 34.500 1.245
407 -0.31355 1.00000 -0.42683 34.500 34.750 1.242
408 -0.31279 1.00000 -0.44035 34.750 35.000 1.218
409 -0.31203 1.00000 -0.45387 35.000 35.250 1.213
410 -0.31126 1.00000 -0.46741 35.250 35.500 1.213
411 -0.31051 1.00000 -0.48098 35.500 35.750 1.188
412 -0.30975 1.00000 -0.49461 35.750 36.000 1.201
413 -0.30897 1.00000 -0.50819 36.000 36.250 1.194
414 -0.30817 1.00000 -0.52182 36.250 36.500 1.166
415 -0.30740 1.00000 -0.53541 36.500 36.750 1.167
416 -0.30659 1.00000 -0.54907 36.750 37.000 1.185
417 -0.30577 1.00000 -0.56275 37.000 37.250 1.171
418 -0.30496 1.00000 -0.57644 37.250 37.500 1.160
419 -0.30413 1.00000 -0.59016 37.500 37.750 1.154
420 -0.30336 1.00000 -0.60392 37.750 38.000 1.153
421 -0.30255 1.00000 -0.61773 38.000 38.250 1.165
422 -0.30179 1.00000 -0.63160 38.250 38.500 1.159
423 -0.30102 1.00000 -0.64544 38.500 38.750 1.139
424 -0.30022 1.00000 -0.65936 38.750 39.000 1.133
425 -0.29946 1.00000 -0.67328 39.000 39.250 1.162
426 -0.29867 1.00000 -0.68725 39.250 39.500 1.135
427 -0.29789 1.00000 -0.70124 39.500 39.750 1.156
428 -0.29708 1.00000 -0.71525 39.750 40.000 1.142
429 -0.29624 1.00000 -0.72925 40.000 40.250 1.147
430 -0.29541 1.00000 -0.74334 40.250 40.500 1.148
431 -0.29458 1.00000 -0.75732 40.500 40.750 1.150
432 -0.29378 1.00000 -0.77148 40.750 41.000 1.151
433 -0.29299 1.00000 -0.78567 41.000 41.250 1.146
434 -0.29221 1.00000 -0.79991 41.250 41.500 1.150
435 -0.29142 1.00000 -0.81418 41.500 41.750 1.154
436 -0.29063 1.00000 -0.82848 41.750 42.000 1.162
437 -0.28983 1.00000 -0.84283 42.000 42.250 1.164
438 -0.28904 1.00000 -0.85722 42.250 42.500 1.153
439 -0.28824 1.00000 -0.87165 42.500 42.750 1.154
440 -0.28744 1.00000 -0.88612 42.750 43.000 1.130
441 -0.28664 1.00000 -0.90063 43.000 43.250 1.140
442 -0.28583 1.00000 -0.91518 43.250 43.500 1.109
443 -0.28503 1.00000 -0.92978 43.500 43.750 1.113
444 -0.28422 1.00000 -0.94442 43.750 44.000 1.110
445 -0.28340 1.00000 -0.95910 44.000 44.250 1.106
446 -0.28259 1.00000 -0.97383 44.250 44.500 1.102
447 -0.28177 1.00000 -0.98861 44.500 44.750 1.100
448 -0.27999 0.99657 -1.00000 44.750 45.000 1.090
449 -0.27509 0.98202 -1.00000 45.000 45.250 1.103
450 -0.27032 0.96784 -1.00000 45.250 45.500 1.115
451 -0.26567 0.95401 -1.00000 45.500 45.750 1.101
452 -0.26114 0.94053 -1.00000 45.750 46.000 1.098
453 -0.25671 0.92739 -1.00000 46.000 46.250 1.097
454 -0.25240 0.91456 -1.00000 46.250 46.500 1.075
455 -0.24818 0.90204 -1.00000 46.500 46.750 1.088
456 -0.24407 0.88981 -1.00000 46.750 47.000 1.068
457 -0.24005 0.87787 -1.00000 47.000 47.250 1.050
458 -0.23613 0.86620 -1.00000 47.250 47.500 1.053
459 -0.23229 0.85480 -1.00000 47.500 47.750 1.043
460 -0.22854 0.84365 -1.00000 47.750 48.000 1.017
461 -0.22487 0.83275 -1.00000 48.000 48.250 1.034
462 -0.22129 0.82209 -1.00000 48.250 48.500 1.011
463 -0.21778 0.81166 -1.00000 48.500 48.750 1.005
464 -0.21434 0.80145 -1.00000 48.750 49.000 0.995
465 -0.21098 0.79145 -1.00000 49.000 49.250 1.002
466 -0.20769 0.78167 -1.00000 49.250 49.500 0.984
467 -0.20446 0.77208 -1.00000 49.500 49.750 0.991
468 -0.20130 0.76269 -1.00000 49.750 50.000 0.978
469 -0.19820 0.75348 -1.00000 50.000 50.250 0.982
470 -0.19517 0.74446 -1.00000 50.250 50.500 0.966
471 -0.19219 0.73562 -1.00000 50.500 50.750 0.966
472 -0.18928 0.72694 -1.00000 50.750 51.000 0.958
473 -0.18641 0.71844 -1.00000 51.000 51.250 0.963
474 -0.18360 0.71009 -1.00000 51.250 51.500 0.953
475 -0.18085 0.70190 -1.00000 51.500 51.750 0.953
476 -0.17814 0.69386 -1.00000 51.750 52.000 0.946
477 -0.17549 0.68597 -1.00000 52.000 52.250 0.951
478 -0.17288 0.67822 -1.00000 52.250 52.500 0.944
479 -0.17032 0.67061 -1.00000 52.500 52.750 0.945
480 -0.16781 0.66313 -1.00000 52.750 53.000 1.000
481 -0.16533 0.65578 -1.00000 53.000 53.250 1.000
482 -0.16290 0.64856 -1.00000 53.250 53.500 1.000
483 -0.16052 0.64147 -1.00000 53.500 53.750 1.000
484 -0.15817 0.63449 -1.00000 53.750 54.000 1.000
